data_2208967
loop_
_publ_author_name
'Nawong Boonnak'
'Suchada Chantrapromma'
'Hoong-Kun Fun'

_publ_section_title
;4-(1,1-Dimethylprop-2-enyl)-1,3,5,6-tetrahydroxy-2-(3-methylbut-2-enyl)-9<i>H</i>-xanthen-9-one
 monohydrate
;
_journal_coeditor_code OB2013
_journal_issue 5
_journal_name_full 'Acta Crystallographica Section E'
_journal_page_first o2034
_journal_page_last o2036
_journal_paper_doi 10.1107/S1600536806013948
_journal_volume 62
_journal_year 2006
_chemical_formula_iupac 'C23 H24 O6, H2 O'
_chemical_formula_moiety 'C23 H24 O6, H2 O'
_chemical_formula_sum 'C23 H26 O7'
_chemical_formula_weight 414.44
_chemical_melting_point .453E-305
_chemical_name_common 'Gerontoxanthone monohydrate'
_chemical_name_systematic
;
4-(1,1-Dimethylprop-2-enyl)-1,3,5,6-tetrahydroxy-2-(3-methylbut-2-enyl)-9H-
xanthen-9-one monohydrate
;
_space_group_IT_number 14
_symmetry_cell_setting monoclinic
_symmetry_space_group_name_Hall '-P 2ybc'
_symmetry_space_group_name_H-M 'P 1 21/c 1'
_atom_sites_solution_hydrogens geom
_atom_sites_solution_primary direct
_atom_sites_solution_secondary difmap
_audit_creation_method SHELXL-97
_cell_angle_alpha 90.00
_cell_angle_beta 116.217(4)
_cell_angle_gamma 90.00
_cell_formula_units_Z 4
_cell_length_a 10.0244(6)
_cell_length_b 19.7901(11)
_cell_length_c 11.7645(5)
_cell_measurement_reflns_used 4101
_cell_measurement_temperature 297(2)
_cell_measurement_theta_max 26.00
_cell_measurement_theta_min 2.06
_cell_volume 2093.8(2)
_computing_cell_refinement 'SAINT (Siemens, 1996)'
_computing_data_collection 'SMART (Siemens, 1996)'
_computing_data_reduction SAINT
_computing_molecular_graphics SHELXTL
_computing_publication_material
;
SHELXTL and PLATON (Spek, 2003)
;
_computing_structure_refinement SHELXTL
_computing_structure_solution 'SHELXTL (Sheldrick, 1997)'
_diffrn_ambient_temperature 297(2)
_diffrn_detector_area_resol_mean 8.33
_diffrn_measured_fraction_theta_full 0.992
_diffrn_measured_fraction_theta_max 0.992
_diffrn_measurement_device_type
;
Siemens SMART CCD area-detector
;
_diffrn_measurement_method \w
_diffrn_radiation_monochromator graphite
_diffrn_radiation_source 'fine-focus sealed tube'
_diffrn_radiation_type MoK\a
_diffrn_radiation_wavelength 0.71073
_diffrn_reflns_av_R_equivalents 0.0184
_diffrn_reflns_av_sigmaI/netI 0.0218
_diffrn_reflns_limit_h_max 12
_diffrn_reflns_limit_h_min -11
_diffrn_reflns_limit_k_max 17
_diffrn_reflns_limit_k_min -24
_diffrn_reflns_limit_l_max 13
_diffrn_reflns_limit_l_min -14
_diffrn_reflns_number 11308
_diffrn_reflns_theta_full 26.00
_diffrn_reflns_theta_max 26.00
_diffrn_reflns_theta_min 2.06
_diffrn_standards_number 0
_exptl_absorpt_coefficient_mu 0.097
_exptl_absorpt_correction_T_max 0.994
_exptl_absorpt_correction_T_min 0.749
_exptl_absorpt_correction_type multi-scan
_exptl_absorpt_process_details '(SADABS; Sheldrick, 1996)'
_exptl_crystal_colour Yellow
_exptl_crystal_density_diffrn 1.315
_exptl_crystal_density_method 'not measured'
_exptl_crystal_description Plate
_exptl_crystal_F_000 880
_exptl_crystal_size_max 0.46
_exptl_crystal_size_mid 0.20
_exptl_crystal_size_min 0.06
_refine_diff_density_max 0.435
_refine_diff_density_min -0.250
_refine_ls_extinction_method none
_refine_ls_goodness_of_fit_ref 1.105
_refine_ls_hydrogen_treatment mixed
_refine_ls_matrix_type full
_refine_ls_number_parameters 288
_refine_ls_number_reflns 4101
_refine_ls_number_restraints 3
_refine_ls_restrained_S_all 1.104
_refine_ls_R_factor_all 0.0674
_refine_ls_R_factor_gt 0.0550
_refine_ls_shift/su_max 0.000
_refine_ls_shift/su_mean 0.000
_refine_ls_structure_factor_coef Fsqd
_refine_ls_weighting_details 'calc w=1/[\s^2^(Fo^2^)+(0.0702P)^2^+0.7399P] where P=(Fo^2^+2Fc^2^)/3'
_refine_ls_weighting_scheme calc
_refine_ls_wR_factor_gt 0.1418
_refine_ls_wR_factor_ref 0.1522
_reflns_number_gt 3319
_reflns_number_total 4101
_reflns_threshold_expression I>2\s(I)
_cod_data_source_file ob2013.cif
_cod_data_source_block I
_cod_depositor_comments
;
The following automatic conversions were performed:
'_symmetry_cell_setting' value 'Monoclinic' changed to 'monoclinic'
according to '/home/saulius/struct/CIF-dictionaries/cif_core.dic'
dictionary named 'cif_core.dic' version 2.4.1 from 2010-06-29.

Automatic conversion script
Id: cif_fix_enum 1527 2010-12-29 10:47:43Z saulius 

The following automatic conversions were performed:

'_symmetry_cell_setting' value 'Monoclinic' changed to 'monoclinic'
according to /home/saulius/struct/CIF-dictionaries/cif_core.dic
dictionary named 'cif_core.dic' version 2.4.1 from 2010-06-29.

Automatic conversion script
Id: cif_fix_values 1715 2011-07-08 13:25:40Z adriana 
;
_cod_original_sg_symbol_H-M 'P 21/c'
_cod_database_code 2208967
_cod_database_fobs_code 2208967

loop_
_symmetry_equiv_pos_as_xyz
'x, y, z'
'-x, y+1/2, -z+1/2'
'-x, -y, -z'
'x, -y-1/2, z-1/2'

loop_
_atom_site_type_symbol
_atom_site_label
_atom_site_fract_x
_atom_site_fract_y
_atom_site_fract_z
_atom_site_U_iso_or_equiv
_atom_site_adp_type
_atom_site_calc_flag
_atom_site_refinement_flags
_atom_site_occupancy
O O1 1.23181(14) 0.57717(8) 0.39778(14) 0.0480(4) Uani d . 1
H H1 1.1710 0.5574 0.3350 0.057(7) Uiso calc R 1
O O2 1.26032(16) 0.69255(9) 0.75338(16) 0.0563(5) Uani d D 1
H H2 1.219(3) 0.6996(16) 0.799(3) 0.096(11) Uiso d D 1
O O3 0.80263(13) 0.58954(7) 0.47681(12) 0.0384(3) Uani d . 1
O O4 0.52590(15) 0.56920(8) 0.43013(14) 0.0528(4) Uani d . 1
H H4 0.4352 0.5661 0.4005 0.079 Uiso calc R 1
O O5 0.33623(15) 0.50194(8) 0.22007(15) 0.0541(4) Uani d . 1
H H5 0.2887 0.4805 0.1549 0.081 Uiso calc R 1
O O6 0.98240(15) 0.52713(8) 0.24345(14) 0.0504(4) Uani d . 1
C C1 1.16539(18) 0.59794(10) 0.46984(18) 0.0342(4) Uani d . 1
C C2 1.24646(19) 0.63380(9) 0.57879(18) 0.0340(4) Uani d . 1
C C3 1.1733(2) 0.65522(10) 0.65007(18) 0.0370(4) Uani d . 1
C C4 1.0235(2) 0.64152(10) 0.62029(18) 0.0366(4) Uani d . 1
C C5 0.94835(18) 0.60405(9) 0.50976(17) 0.0327(4) Uani d . 1
C C6 1.01336(19) 0.58179(9) 0.43186(17) 0.0332(4) Uani d . 1
C C7 0.9274(2) 0.54480(10) 0.31663(18) 0.0357(4) Uani d . 1
C C8 0.77471(19) 0.52946(9) 0.28839(17) 0.0330(4) Uani d . 1
C C9 0.71916(19) 0.55325(9) 0.37031(17) 0.0322(4) Uani d . 1
C C10 0.5722(2) 0.54307(10) 0.34738(18) 0.0359(4) Uani d . 1
C C11 0.47940(19) 0.50796(10) 0.23890(19) 0.0377(4) Uani d . 1
C C12 0.5338(2) 0.48176(10) 0.15803(18) 0.0389(5) Uani d . 1
H H12 0.4716 0.4567 0.0876 0.047 Uiso calc R 1
C C13 0.6790(2) 0.49261(10) 0.18161(18) 0.0377(4) Uani d . 1
H H13 0.7141 0.4754 0.1264 0.045 Uiso calc R 1
C C14 1.40985(19) 0.64976(9) 0.62209(18) 0.0356(4) Uani d . 1
H H14A 1.4594 0.6510 0.7140 0.043 Uiso calc R 1
H H14B 1.4546 0.6138 0.5946 0.043 Uiso calc R 1
C C15 1.43526(19) 0.71577(10) 0.57193(19) 0.0377(4) Uani d . 1
H H15 1.3973 0.7192 0.4843 0.045 Uiso calc R 1
C C16 1.5051(2) 0.76946(10) 0.6377(2) 0.0457(5) Uani d . 1
C C17 1.5244(3) 0.83165(13) 0.5729(3) 0.0688(7) Uani d . 1
H H17A 1.4794 0.8244 0.4829 0.103 Uiso calc R 1
H H17B 1.6285 0.8408 0.6024 0.103 Uiso calc R 1
H H17C 1.4776 0.8694 0.5919 0.103 Uiso calc R 1
C C18 1.5726(3) 0.77431(14) 0.7793(2) 0.0691(7) Uani d . 1
H H18A 1.5699 0.7308 0.8142 0.104 Uiso calc R 1
H H18B 1.5172 0.8061 0.8033 0.104 Uiso calc R 1
H H18C 1.6739 0.7892 0.8112 0.104 Uiso calc R 1
C C19 0.9548(2) 0.67049(11) 0.7056(2) 0.0469(5) Uani d . 1
C C20 1.0527(3) 0.65138(16) 0.8420(2) 0.0644(7) Uani d . 1
H H20 1.0824 0.6064 0.8565 0.077 Uiso calc R 1
C C21 1.1010(3) 0.6907(2) 0.9427(3) 0.1079(14) Uani d . 1
H H21A 1.0751 0.7361 0.9342 0.129 Uiso calc R 1
H H21B 1.1612 0.6729 1.0223 0.129 Uiso calc R 1
C C22 0.8027(2) 0.64161(15) 0.6833(2) 0.0658(8) Uani d . 1
H H22A 0.7758 0.6588 0.7467 0.099 Uiso calc R 1
H H22B 0.8084 0.5932 0.6885 0.099 Uiso calc R 1
H H22C 0.7290 0.6548 0.6009 0.099 Uiso calc R 1
C C23 0.9368(4) 0.74748(14) 0.6844(4) 0.0898(10) Uani d . 1
H H23A 0.8968 0.7664 0.7380 0.135 Uiso calc R 1
H H23B 0.8704 0.7565 0.5974 0.135 Uiso calc R 1
H H23C 1.0320 0.7674 0.7047 0.135 Uiso calc R 1
H H1W1 0.100(4) 0.4055(15) 0.021(4) 0.122(15) Uiso d D 1
H H2W1 0.111(5) 0.450(3) -0.062(2) 0.17(2) Uiso d D 1
O O1W 0.1526(3) 0.4351(2) 0.0119(2) 0.1228(11) Uani d D 1

loop_
_atom_site_aniso_label
_atom_site_aniso_U_11
_atom_site_aniso_U_22
_atom_site_aniso_U_33
_atom_site_aniso_U_12
_atom_site_aniso_U_13
_atom_site_aniso_U_23
O1 0.0268(7) 0.0732(10) 0.0476(8) -0.0095(6) 0.0197(6) -0.0204(7)
O2 0.0386(8) 0.0752(11) 0.0593(10) -0.0232(7) 0.0253(7) -0.0353(9)
O3 0.0244(6) 0.0513(8) 0.0411(7) -0.0074(5) 0.0159(6) -0.0127(6)
O4 0.0277(7) 0.0817(11) 0.0540(9) -0.0137(7) 0.0228(7) -0.0220(8)
O5 0.0289(7) 0.0788(11) 0.0537(9) -0.0189(7) 0.0174(7) -0.0178(8)
O6 0.0335(7) 0.0762(11) 0.0450(8) -0.0072(7) 0.0205(6) -0.0201(7)
C1 0.0261(9) 0.0387(10) 0.0399(10) -0.0006(7) 0.0165(8) -0.0017(8)
C2 0.0258(9) 0.0337(10) 0.0418(10) -0.0033(7) 0.0145(8) 0.0008(8)
C3 0.0302(9) 0.0390(10) 0.0419(11) -0.0054(8) 0.0158(8) -0.0072(8)
C4 0.0308(9) 0.0389(11) 0.0426(11) -0.0026(8) 0.0184(8) -0.0062(8)
C5 0.0232(8) 0.0358(10) 0.0394(10) -0.0017(7) 0.0142(7) -0.0009(8)
C6 0.0258(8) 0.0360(10) 0.0375(10) -0.0013(7) 0.0136(8) -0.0014(8)
C7 0.0281(9) 0.0421(11) 0.0372(10) 0.0003(8) 0.0148(8) -0.0026(8)
C8 0.0284(9) 0.0342(10) 0.0350(10) -0.0003(7) 0.0127(7) -0.0002(8)
C9 0.0262(8) 0.0340(9) 0.0342(10) -0.0025(7) 0.0112(7) -0.0007(7)
C10 0.0297(9) 0.0406(10) 0.0392(10) -0.0045(8) 0.0168(8) -0.0016(8)
C11 0.0262(9) 0.0420(11) 0.0412(11) -0.0073(8) 0.0115(8) 0.0023(8)
C12 0.0339(10) 0.0412(11) 0.0351(10) -0.0066(8) 0.0094(8) -0.0049(8)
C13 0.0334(10) 0.0415(11) 0.0377(10) -0.0006(8) 0.0151(8) -0.0051(8)
C14 0.0244(8) 0.0391(10) 0.0418(10) -0.0038(7) 0.0133(7) -0.0047(8)
C15 0.0282(9) 0.0438(11) 0.0401(10) -0.0026(8) 0.0142(8) -0.0010(8)
C16 0.0424(11) 0.0419(11) 0.0536(13) -0.0054(9) 0.0221(10) -0.0041(10)
C17 0.0781(18) 0.0504(15) 0.0734(18) -0.0157(13) 0.0293(14) 0.0002(12)
C18 0.0868(18) 0.0608(16) 0.0610(16) -0.0264(14) 0.0337(14) -0.0196(13)
C19 0.0356(10) 0.0548(13) 0.0543(13) -0.0056(9) 0.0236(9) -0.0180(10)
C20 0.0418(12) 0.104(2) 0.0543(14) -0.0088(13) 0.0272(11) -0.0232(14)
C21 0.0690(19) 0.190(4) 0.072(2) -0.044(2) 0.0382(16) -0.063(2)
C22 0.0413(12) 0.103(2) 0.0630(15) -0.0125(12) 0.0316(11) -0.0320(14)
C23 0.109(2) 0.0618(18) 0.131(3) 0.0083(17) 0.082(2) -0.0157(18)
O1W 0.0961(17) 0.205(3) 0.0545(13) -0.085(2) 0.0214(13) -0.0182(17)

loop_
_atom_type_symbol
_atom_type_description
_atom_type_scat_dispersion_real
_atom_type_scat_dispersion_imag
_atom_type_scat_source
C C 0.0033 0.0016 'International Tables Vol C Tables 4.2.6.8 and 6.1.1.4'
H H 0.0000 0.0000 'International Tables Vol C Tables 4.2.6.8 and 6.1.1.4'
O O 0.0106 0.0060 'International Tables Vol C Tables 4.2.6.8 and 6.1.1.4'

loop_
_geom_angle_atom_site_label_1
_geom_angle_atom_site_label_2
_geom_angle_atom_site_label_3
_geom_angle
_geom_angle_publ_flag
C1 O1 H1 109.5 ?
C3 O2 H2 111(2) ?
C9 O3 C5 121.11(14) ?
C10 O4 H4 109.5 ?
C11 O5 H5 109.5 ?
O1 C1 C2 119.33(15) ?
O1 C1 C6 119.38(16) ?
C2 C1 C6 121.29(17) ?
C1 C2 C3 117.68(16) ?
C1 C2 C14 121.77(17) ?
C3 C2 C14 120.55(16) ?
O2 C3 C2 113.65(16) ?
O2 C3 C4 121.27(17) ?
C2 C3 C4 125.07(17) ?
C5 C4 C3 114.31(17) ?
C5 C4 C19 125.93(16) ?
C3 C4 C19 119.71(16) ?
O3 C5 C4 116.49(16) ?
O3 C5 C6 119.57(16) ?
C4 C5 C6 123.93(16) ?
C5 C6 C1 117.69(16) ?
C5 C6 C7 120.90(16) ?
C1 C6 C7 121.41(17) ?
O6 C7 C6 121.51(16) ?
O6 C7 C8 121.50(17) ?
C6 C7 C8 116.98(16) ?
C9 C8 C13 118.15(16) ?
C9 C8 C7 118.45(16) ?
C13 C8 C7 123.39(17) ?
O3 C9 C10 114.97(16) ?
O3 C9 C8 122.95(15) ?
C10 C9 C8 122.07(16) ?
O4 C10 C11 123.34(16) ?
O4 C10 C9 118.42(16) ?
C11 C10 C9 118.22(18) ?
O5 C11 C10 115.12(18) ?
O5 C11 C12 124.21(17) ?
C10 C11 C12 120.67(17) ?
C13 C12 C11 120.34(17) ?
C13 C12 H12 119.8 ?
C11 C12 H12 119.8 ?
C12 C13 C8 120.49(18) ?
C12 C13 H13 119.8 ?
C8 C13 H13 119.8 ?
C15 C14 C2 113.24(15) ?
C15 C14 H14A 108.9 ?
C2 C14 H14A 108.9 ?
C15 C14 H14B 108.9 ?
C2 C14 H14B 108.9 ?
H14A C14 H14B 107.7 ?
C16 C15 C14 127.52(19) y
C16 C15 H15 116.2 ?
C14 C15 H15 116.2 ?
C15 C16 C18 124.4(2) ?
C15 C16 C17 121.0(2) ?
C18 C16 C17 114.5(2) y
C16 C17 H17A 109.5 ?
C16 C17 H17B 109.5 ?
H17A C17 H17B 109.5 ?
C16 C17 H17C 109.5 ?
H17A C17 H17C 109.5 ?
H17B C17 H17C 109.5 ?
C16 C18 H18A 109.5 ?
C16 C18 H18B 109.5 ?
H18A C18 H18B 109.5 ?
C16 C18 H18C 109.5 ?
H18A C18 H18C 109.5 ?
H18B C18 H18C 109.5 ?
C20 C19 C22 102.55(19) ?
C20 C19 C23 113.1(2) ?
C22 C19 C23 107.7(2) ?
C20 C19 C4 109.09(17) ?
C22 C19 C4 116.19(17) ?
C23 C19 C4 108.3(2) ?
C21 C20 C19 127.9(3) y
C21 C20 H20 116.0 ?
C19 C20 H20 116.0 ?
C20 C21 H21A 120.0 ?
C20 C21 H21B 120.0 ?
H21A C21 H21B 120.0 ?
C19 C22 H22A 109.5 ?
C19 C22 H22B 109.5 ?
H22A C22 H22B 109.5 ?
C19 C22 H22C 109.5 ?
H22A C22 H22C 109.5 ?
H22B C22 H22C 109.5 ?
C19 C23 H23A 109.5 ?
C19 C23 H23B 109.5 ?
H23A C23 H23B 109.5 ?
C19 C23 H23C 109.5 ?
H23A C23 H23C 109.5 ?
H23B C23 H23C 109.5 ?
H1W1 O1W H2W1 109(4) ?

loop_
_geom_bond_atom_site_label_1
_geom_bond_atom_site_label_2
_geom_bond_distance
_geom_bond_publ_flag
O1 C1 1.353(2) y
O1 H1 0.8200 ?
O2 C3 1.359(2) y
O2 H2 0.83(3) ?
O3 C9 1.364(2) y
O3 C5 1.366(2) y
O4 C10 1.352(2) y
O4 H4 0.8200 ?
O5 C11 1.357(2) y
O5 H5 0.8200 ?
O6 C7 1.260(2) y
C1 C2 1.374(3) ?
C1 C6 1.422(2) ?
C2 C3 1.401(3) ?
C2 C14 1.518(2) ?
C3 C4 1.410(3) ?
C4 C5 1.394(3) ?
C4 C19 1.556(3) ?
C5 C6 1.409(3) ?
C6 C7 1.444(3) ?
C7 C8 1.448(2) ?
C8 C9 1.391(3) ?
C8 C13 1.402(3) ?
C9 C10 1.391(2) ?
C10 C11 1.388(3) ?
C11 C12 1.389(3) ?
C12 C13 1.372(3) ?
C12 H12 0.9300 ?
C13 H13 0.9300 ?
C14 C15 1.501(3) ?
C14 H14A 0.9700 ?
C14 H14B 0.9700 ?
C15 C16 1.319(3) y
C15 H15 0.9300 ?
C16 C18 1.499(3) ?
C16 C17 1.505(3) ?
C17 H17A 0.9600 ?
C17 H17B 0.9600 ?
C17 H17C 0.9600 ?
C18 H18A 0.9600 ?
C18 H18B 0.9600 ?
C18 H18C 0.9600 ?
C19 C20 1.513(3) ?
C19 C22 1.539(3) ?
C19 C23 1.541(4) ?
C20 C21 1.318(4) y
C20 H20 0.9300 ?
C21 H21A 0.9300 ?
C21 H21B 0.9300 ?
C22 H22A 0.9600 ?
C22 H22B 0.9600 ?
C22 H22C 0.9600 ?
C23 H23A 0.9600 ?
C23 H23B 0.9600 ?
C23 H23C 0.9600 ?
O1W H1W1 0.83(4) ?
O1W H2W1 0.83(3) ?

loop_
_geom_hbond_atom_site_label_D
_geom_hbond_atom_site_label_H
_geom_hbond_atom_site_label_A
_geom_hbond_site_symmetry_A
_geom_hbond_distance_DH
_geom_hbond_distance_HA
_geom_hbond_distance_DA
_geom_hbond_angle_DHA
_geom_hbond_publ_flag
O1 H1 O6 1_555 0.82 1.81 2.553(2) 149 yes
O4 H4 O1 1_455 0.82 2.04 2.805(2) 156 yes
O4 H4 O5 1_555 0.82 2.29 2.710(2) 112 yes
O5 H5 O1W 1_555 0.82 1.86 2.674(3) 170 yes
O1W H2W1 O6 3_665 0.83(3) 1.97(2) 2.797(3) 172(5) yes
C14 H14B O4 1_655 0.97 2.50 3.364(3) 148 yes
C23 H23C O2 1_555 0.96 2.57 3.167(5) 121 yes
C17 H17C Cg1 4_665 0.96 2.94 3.595(3) 129 yes

loop_
_geom_torsion_atom_site_label_1
_geom_torsion_atom_site_label_2
_geom_torsion_atom_site_label_3
_geom_torsion_atom_site_label_4
_geom_torsion
_geom_torsion_publ_flag
O1 C1 C2 C3 179.17(17) no
C6 C1 C2 C3 -1.3(3) ?
O1 C1 C2 C14 -1.1(3) ?
C6 C1 C2 C14 178.38(17) ?
C1 C2 C3 O2 -177.54(18) ?
C14 C2 C3 O2 2.8(3) ?
C1 C2 C3 C4 1.5(3) ?
C14 C2 C3 C4 -178.15(18) ?
O2 C3 C4 C5 178.48(18) no
C2 C3 C4 C5 -0.5(3) ?
O2 C3 C4 C19 1.0(3) ?
C2 C3 C4 C19 -177.99(19) ?
C9 O3 C5 C4 179.92(16) ?
C9 O3 C5 C6 0.7(3) ?
C3 C4 C5 O3 -179.93(16) ?
C19 C4 C5 O3 -2.7(3) ?
C3 C4 C5 C6 -0.7(3) ?
C19 C4 C5 C6 176.56(19) ?
O3 C5 C6 C1 -179.92(16) ?
C4 C5 C6 C1 0.9(3) ?
O3 C5 C6 C7 1.0(3) ?
C4 C5 C6 C7 -178.19(18) ?
O1 C1 C6 C5 179.70(17) no
C2 C1 C6 C5 0.2(3) ?
O1 C1 C6 C7 -1.2(3) ?
C2 C1 C6 C7 179.26(18) ?
C5 C6 C7 O6 176.93(18) ?
C1 C6 C7 O6 -2.1(3) ?
C5 C6 C7 C8 -2.5(3) ?
C1 C6 C7 C8 178.44(17) ?
O6 C7 C8 C9 -177.01(18) no
C6 C7 C8 C9 2.4(3) ?
O6 C7 C8 C13 2.1(3) ?
C6 C7 C8 C13 -178.49(17) ?
C5 O3 C9 C10 -179.11(16) ?
C5 O3 C9 C8 -0.7(3) ?
C13 C8 C9 O3 179.97(16) ?
C7 C8 C9 O3 -0.9(3) ?
C13 C8 C9 C10 -1.7(3) ?
C7 C8 C9 C10 177.38(17) ?
O3 C9 C10 O4 0.0(3) ?
C8 C9 C10 O4 -178.46(17) ?
O3 C9 C10 C11 178.43(16) ?
C8 C9 C10 C11 0.0(3) ?
O4 C10 C11 O5 0.6(3) ?
C9 C10 C11 O5 -177.76(17) ?
O4 C10 C11 C12 -179.41(18) ?
C9 C10 C11 C12 2.2(3) ?
O5 C11 C12 C13 177.30(18) no
C10 C11 C12 C13 -2.7(3) ?
C11 C12 C13 C8 0.9(3) ?
C9 C8 C13 C12 1.3(3) ?
C7 C8 C13 C12 -177.77(18) ?
C1 C2 C14 C15 90.6(2) no
C3 C2 C14 C15 -89.7(2) no
C2 C14 C15 C16 117.7(2) ?
C14 C15 C16 C18 -0.6(4) ?
C14 C15 C16 C17 178.6(2) ?
C5 C4 C19 C20 130.3(2) no
C3 C4 C19 C20 -52.6(3) no
C5 C4 C19 C22 15.0(3) ?
C3 C4 C19 C22 -167.9(2) ?
C5 C4 C19 C23 -106.2(3) ?
C3 C4 C19 C23 70.9(3) ?
C22 C19 C20 C21 -103.6(3) ?
C23 C19 C20 C21 12.0(4) ?
C4 C19 C20 C21 132.6(3) ?

loop_
_cod_related_entry_id
_cod_related_entry_database
_cod_related_entry_code
1 ChemSpider 21128321
